data_4082351
loop_
_publ_author_name
'Manimaran, Bala.'
'Vanitha, A.'
'Karthikeyan, M.'
'Ramakrishna, Buthanapalli'
'Mobin, Shaikh M.'

_publ_section_title
;
 Self-Assembly of Selenium-Bridged Rhenium(I)-Based Metalla Rectangles:
 Synthesis, Characterization, and Molecular Recognition Studies
;
_journal_issue 2
_journal_name_full Organometallics
_journal_page_first 465
_journal_paper_doi 10.1021/om400673f
_journal_volume 33
_journal_year 2014
_chemical_formula_moiety 'C60 H44 N4 O12 Re4 Se4, 2(C18 H12)'
_chemical_formula_sum 'C96 H68 N4 O12 Re4 Se4'
_chemical_formula_weight 2530.18
_chemical_name_systematic
;
 ? 
;
_space_group_crystal_system monoclinic
_space_group_IT_number 14
_space_group_name_Hall '-P 2yn'
_space_group_name_H-M_alt 'P 1 21/n 1'
_symmetry_space_group_name_Hall '-P 2yn'
_symmetry_space_group_name_H-M 'P 1 21/n 1'
_atom_sites_solution_hydrogens geom
_atom_sites_solution_primary direct
_atom_sites_solution_secondary difmap
_audit_creation_date 2012-11-22
_audit_creation_method
;
  Olex2 1.2
  (compiled 2012.05.09 svn.r2324, GUI svn.r4230)
;
_cell_angle_alpha 90.00
_cell_angle_beta 93.4932(16)
_cell_angle_gamma 90.00
_cell_formula_units_Z 2
_cell_length_a 16.7322(3)
_cell_length_b 12.9415(2)
_cell_length_c 19.7673(3)
_cell_measurement_reflns_used 10117
_cell_measurement_temperature 120.00(10)
_cell_measurement_theta_max 29.1097
_cell_measurement_theta_min 2.8088
_cell_volume 4272.45(12)
_computing_cell_refinement
;
CrysAlisPro, Agilent Technologies,
Version 1.171.36.20 (release 27-06-2012 CrysAlis171 .NET)
(compiled Jul 11 2012,15:38:31)
;
_computing_data_collection
;
CrysAlisPro, Agilent Technologies,
Version 1.171.36.20 (release 27-06-2012 CrysAlis171 .NET)
(compiled Jul 11 2012,15:38:31)
;
_computing_data_reduction
;
CrysAlisPro, Agilent Technologies,
Version 1.171.36.20 (release 27-06-2012 CrysAlis171 .NET)
(compiled Jul 11 2012,15:38:31)
;
_computing_molecular_graphics
;
O. V. Dolomanov, L. J. Bourhis, R. J. Gildea, J. A. K. Howard and H. Puschmann,
OLEX2: a complete structure solution, refinement and analysis program.
J. Appl. Cryst. (2009). 42, 339-341.
;
_computing_publication_material
;
O. V. Dolomanov, L. J. Bourhis, R. J. Gildea, J. A. K. Howard and H. Puschmann,
OLEX2: a complete structure solution, refinement and analysis program.
J. Appl. Cryst. (2009). 42, 339-341.
;
_computing_structure_refinement
;
SHELXL, G.M. Sheldrick, Acta Cryst.
(2008). A64, 112-122
;
_computing_structure_solution
;
SHELXS, G.M. Sheldrick, Acta Cryst.
(2008). A64, 112-122
;
_diffrn_ambient_temperature 120.00(10)
_diffrn_detector_area_resol_mean 15.9821
_diffrn_measured_fraction_theta_full 0.9981
_diffrn_measured_fraction_theta_max 0.9825
_diffrn_measurement_details
;
  1 omega  -89.00  -51.00   1.0000   30.0000
omega____ theta____ kappa____ phi______ frames
    -      -17.3397 -179.0000  -90.0000 38

  2 omega  -38.00   52.00   1.0000   30.0000
omega____ theta____ kappa____ phi______ frames
    -      -17.3397   19.0000  150.0000 90

  3 omega  -90.00   21.00   1.0000   30.0000
omega____ theta____ kappa____ phi______ frames
    -      -17.3397  -19.0000  120.0000 111

  4 omega  -90.00   -2.00   1.0000   30.0000
omega____ theta____ kappa____ phi______ frames
    -      -17.3397  -19.0000  -30.0000 88
;
_diffrn_measurement_device_type 'Xcalibur, Eos'
_diffrn_measurement_method '\w scans'
_diffrn_orient_matrix_UB_11 -0.0171646000
_diffrn_orient_matrix_UB_12 0.0335986000
_diffrn_orient_matrix_UB_13 0.0234840000
_diffrn_orient_matrix_UB_21 0.0317843000
_diffrn_orient_matrix_UB_22 -0.0111941000
_diffrn_orient_matrix_UB_23 0.0242583000
_diffrn_orient_matrix_UB_31 0.0223483000
_diffrn_orient_matrix_UB_32 0.0418295000
_diffrn_orient_matrix_UB_33 -0.0123259000
_diffrn_radiation_monochromator graphite
_diffrn_radiation_type 'Mo K\a'
_diffrn_radiation_wavelength 0.7107
_diffrn_reflns_av_R_equivalents 0.0467
_diffrn_reflns_av_unetI/netI 0.0427
_diffrn_reflns_limit_h_max 19
_diffrn_reflns_limit_h_min -19
_diffrn_reflns_limit_k_max 15
_diffrn_reflns_limit_k_min -15
_diffrn_reflns_limit_l_max 23
_diffrn_reflns_limit_l_min -23
_diffrn_reflns_number 23524
_diffrn_reflns_theta_full 25.00
_diffrn_reflns_theta_max 25.00
_diffrn_reflns_theta_min 2.81
_diffrn_source 'Enhance (Mo) X-ray Source'
_exptl_absorpt_coefficient_mu 7.417
_exptl_absorpt_correction_T_max 1.00000
_exptl_absorpt_correction_T_min 0.42260
_exptl_absorpt_correction_type multi-scan
_exptl_absorpt_process_details
;
CrysAlisPro, Agilent Technologies,
Version 1.171.36.20 (release 27-06-2012 CrysAlis171 .NET)
(compiled Jul 11 2012,15:38:31)
Empirical absorption correction using spherical harmonics,
 implemented in SCALE3 ABSPACK scaling algorithm.
;
_exptl_crystal_colour block
_exptl_crystal_density_diffrn 1.967
_exptl_crystal_density_method 'not measured'
_exptl_crystal_description block
_exptl_crystal_F_000 2408
_exptl_crystal_size_max 0.26
_exptl_crystal_size_mid 0.24
_exptl_crystal_size_min 0.16
_refine_diff_density_max 2.816
_refine_diff_density_min -2.011
_refine_diff_density_rms 0.199
_refine_ls_extinction_method none
_refine_ls_goodness_of_fit_ref 1.046
_refine_ls_hydrogen_treatment constr
_refine_ls_matrix_type full
_refine_ls_number_parameters 529
_refine_ls_number_reflns 7520
_refine_ls_number_restraints 0
_refine_ls_restrained_S_all 1.046
_refine_ls_R_factor_all 0.0453
_refine_ls_R_factor_gt 0.0353
_refine_ls_shift/su_max 0.002
_refine_ls_shift/su_mean 0.000
_refine_ls_structure_factor_coef Fsqd
_refine_ls_weighting_details 'calc w=1/[\s^2^(Fo^2^)+(0.0588P)^2^+3.8482P] where P=(Fo^2^+2Fc^2^)/3'
_refine_ls_weighting_scheme calc
_refine_ls_wR_factor_gt 0.0885
_refine_ls_wR_factor_ref 0.0956
_reflns_number_gt 6443
_reflns_number_total 7520
_reflns_threshold_expression >2sigma(I)
_cod_data_source_file om400673f_si_002.cif
_cod_data_source_block 1b.triphenylene
_cod_original_cell_volume 4272.47(13)
_cod_database_code 4082351
_chemical_oxdiff_formula 'C21 H12 O21 N6 Re2 Se2'
_chemical_oxdiff_usercomment '120 K'
_reflns_odcompleteness_completeness 99.81
_reflns_odcompleteness_iscentric 1
_reflns_odcompleteness_theta 26.32

loop_
_space_group_symop_id
_space_group_symop_operation_xyz
1 'x, y, z'
2 '-x+1/2, y+1/2, -z+1/2'
3 '-x, -y, -z'
4 'x-1/2, -y-1/2, z-1/2'

loop_
_atom_site_label
_atom_site_type_symbol
_atom_site_fract_x
_atom_site_fract_y
_atom_site_fract_z
_atom_site_U_iso_or_equiv
_atom_site_adp_type
_atom_site_occupancy
_atom_site_symmetry_multiplicity
_atom_site_calc_flag
_atom_site_refinement_flags
Re1 Re 0.666869(14) 0.580805(18) 0.727927(10) 0.01230(9) Uani 1 1 d .
Re2 Re 0.431774(14) 0.535288(18) 0.703942(10) 0.01368(9) Uani 1 1 d .
Se2 Se 0.56508(4) 0.42640(4) 0.70907(3) 0.01327(14) Uani 1 1 d .
Se1 Se 0.53271(4) 0.68649(4) 0.73257(3) 0.01409(14) Uani 1 1 d .
O1 O 0.8251(3) 0.4597(3) 0.7390(2) 0.0255(11) Uani 1 1 d .
O2 O 0.7724(3) 0.7721(4) 0.7537(2) 0.0346(12) Uani 1 1 d .
C6 C 0.4314(4) 0.5516(5) 0.6084(3) 0.0190(8) Uani 1 1 d .
C3 C 0.6687(4) 0.6024(5) 0.6326(3) 0.0190(8) Uani 1 1 d .
C2 C 0.7316(4) 0.7009(5) 0.7450(3) 0.0188(14) Uani 1 1 d .
C15 C 0.6505(4) 0.4571(5) 0.8643(3) 0.0200(14) Uani 1 1 d .
H15 H 0.6611 0.3992 0.8367 0.024 Uiso 1 1 calc R
N27 N 0.6518(3) 0.5514(4) 0.8364(2) 0.0179(12) Uani 1 1 d .
O3 O 0.6688(3) 0.6170(4) 0.5739(2) 0.0280(11) Uani 1 1 d .
C40 C -0.0268(4) 0.6315(4) 0.4598(3) 0.0185(14) Uani 1 1 d .
C16 C 0.5997(4) 0.5069(5) 1.0458(3) 0.0141(13) Uani 1 1 d .
O6 O 0.4330(3) 0.5624(4) 0.5497(2) 0.0289(11) Uani 1 1 d .
C11 C 0.6398(4) 0.6319(5) 0.8793(3) 0.0233(15) Uani 1 1 d .
H11 H 0.6412 0.7000 0.8615 0.028 Uiso 1 1 calc R
C14 C 0.6347(4) 0.4395(5) 0.9308(3) 0.0201(14) Uani 1 1 d .
H14 H 0.6336 0.3706 0.9474 0.024 Uiso 1 1 calc R
C37 C 0.0459(4) 0.6419(4) 0.5959(3) 0.0185(14) Uani 1 1 d .
C35 C 0.0605(4) 0.6225(4) 0.4715(3) 0.0180(13) Uani 1 1 d .
C12 C 0.6261(4) 0.6203(5) 0.9459(3) 0.0231(15) Uani 1 1 d .
H12 H 0.6205 0.6796 0.9735 0.028 Uiso 1 1 calc R
C13 C 0.6202(3) 0.5216(4) 0.9741(3) 0.0131(12) Uani 1 1 d .
C34 C 0.1100(4) 0.6075(5) 0.4174(3) 0.0204(14) Uani 1 1 d .
H34 H 0.0864 0.5996 0.3728 0.024 Uiso 1 1 calc R
C36 C 0.0952(4) 0.6296(4) 0.5382(3) 0.0207(14) Uani 1 1 d .
C39 C -0.0752(4) 0.6439(5) 0.5152(3) 0.0197(14) Uani 1 1 d .
C42 C -0.1449(4) 0.6374(5) 0.3828(3) 0.0293(17) Uani 1 1 d .
H42 H -0.1684 0.6351 0.3378 0.035 Uiso 1 1 calc R
C1 C 0.7648(4) 0.5006(5) 0.7331(3) 0.0190(8) Uani 1 1 d .
C33 C 0.1924(4) 0.6041(5) 0.4279(3) 0.0246(15) Uani 1 1 d .
H33 H 0.2249 0.5938 0.3907 0.030 Uiso 1 1 calc R
C41 C -0.0646(4) 0.6292(5) 0.3938(3) 0.0233(15) Uani 1 1 d .
H41 H -0.0326 0.6215 0.3560 0.028 Uiso 1 1 calc R
C17 C 0.5283(4) 0.7854(5) 0.6545(3) 0.0218(14) Uani 1 1 d .
H17A H 0.5709 0.8381 0.6618 0.026 Uiso 1 1 calc R
H17B H 0.5378 0.7477 0.6122 0.026 Uiso 1 1 calc R
N1 N 0.4331(3) 0.5180(4) 0.8159(2) 0.0147(11) Uani 1 1 d .
O4 O 0.2812(3) 0.6705(4) 0.7084(2) 0.0383(13) Uani 1 1 d .
C24 C 0.5839(4) 0.3782(5) 0.6153(3) 0.0167(13) Uani 1 1 d .
H24A H 0.5666 0.4330 0.5826 0.020 Uiso 1 1 calc R
H24B H 0.6420 0.3672 0.6116 0.020 Uiso 1 1 calc R
O5 O 0.3299(3) 0.3382(4) 0.6881(2) 0.0373(13) Uani 1 1 d .
C4 C 0.3381(5) 0.6214(5) 0.7063(3) 0.0272(16) Uani 1 1 d .
C44 C -0.1590(4) 0.6530(5) 0.5026(3) 0.0274(16) Uani 1 1 d .
H44 H -0.1920 0.6616 0.5397 0.033 Uiso 1 1 calc R
C25 C 0.5406(4) 0.2806(5) 0.5962(3) 0.0245(15) Uani 1 1 d .
C31 C 0.1795(4) 0.6279(5) 0.5470(3) 0.0258(15) Uani 1 1 d .
H31 H 0.2040 0.6352 0.5914 0.031 Uiso 1 1 calc R
C38 C -0.0385(4) 0.6483(5) 0.5846(3) 0.0214(14) Uani 1 1 d .
C5 C 0.3670(4) 0.4132(5) 0.6927(3) 0.0227(15) Uani 1 1 d .
C10 C 0.4391(4) 0.4260(5) 0.8470(3) 0.0218(15) Uani 1 1 d .
H10 H 0.4546 0.3679 0.8216 0.026 Uiso 1 1 calc R
C18 C 0.4484(4) 0.8374(5) 0.6478(3) 0.0216(14) Uani 1 1 d .
C45 C -0.0851(4) 0.6568(5) 0.6412(3) 0.0246(15) Uani 1 1 d .
H45 H -0.1418 0.6590 0.6343 0.030 Uiso 1 1 calc R
C48 C 0.0783(4) 0.6461(5) 0.6632(3) 0.0253(15) Uani 1 1 d .
H48 H 0.1347 0.6409 0.6715 0.030 Uiso 1 1 calc R
C7 C 0.4116(4) 0.5988(5) 0.8554(3) 0.0181(14) Uani 1 1 d .
H7 H 0.4062 0.6651 0.8350 0.022 Uiso 1 1 calc R
C46 C -0.0508(4) 0.6619(5) 0.7066(3) 0.0280(16) Uani 1 1 d .
H46 H -0.0836 0.6686 0.7439 0.034 Uiso 1 1 calc R
C47 C 0.0313(4) 0.6572(5) 0.7172(3) 0.0250(15) Uani 1 1 d .
H47 H 0.0554 0.6618 0.7619 0.030 Uiso 1 1 calc R
C19 C 0.4247(4) 0.9072(5) 0.6972(3) 0.0252(16) Uani 1 1 d .
H19 H 0.4605 0.9223 0.7351 0.030 Uiso 1 1 calc R
C26 C 0.4645(5) 0.2818(6) 0.5627(3) 0.0325(17) Uani 1 1 d .
H26 H 0.4398 0.3462 0.5517 0.039 Uiso 1 1 calc R
C23 C 0.3937(5) 0.8173(5) 0.5924(3) 0.0299(17) Uani 1 1 d .
H23 H 0.4080 0.7701 0.5584 0.036 Uiso 1 1 calc R
C22 C 0.3208(5) 0.8640(5) 0.5866(4) 0.041(2) Uani 1 1 d .
H22 H 0.2853 0.8509 0.5482 0.049 Uiso 1 1 calc R
C30 C 0.5761(5) 0.1858(6) 0.6108(3) 0.0377(19) Uani 1 1 d .
H30 H 0.6281 0.1832 0.6328 0.045 Uiso 1 1 calc R
C43 C -0.1938(4) 0.6496(5) 0.4376(3) 0.0288(16) Uani 1 1 d .
H43 H -0.2502 0.6553 0.4299 0.035 Uiso 1 1 calc R
C32 C 0.2276(4) 0.6158(6) 0.4932(3) 0.0285(16) Uani 1 1 d .
H32 H 0.2842 0.6154 0.5007 0.034 Uiso 1 1 calc R
C21 C 0.2985(5) 0.9311(6) 0.6372(4) 0.042(2) Uani 1 1 d .
H21 H 0.2467 0.9614 0.6341 0.050 Uiso 1 1 calc R
C20 C 0.3507(4) 0.9541(6) 0.6920(4) 0.0331(17) Uani 1 1 d .
H20 H 0.3358 1.0017 0.7256 0.040 Uiso 1 1 calc R
C8 C 0.3975(4) 0.5899(5) 0.9219(3) 0.0220(15) Uani 1 1 d .
H8 H 0.3856 0.6499 0.9470 0.026 Uiso 1 1 calc R
C9 C 0.4238(4) 0.4114(5) 0.9148(3) 0.0232(15) Uani 1 1 d .
H9 H 0.4296 0.3445 0.9342 0.028 Uiso 1 1 calc R
C27 C 0.4248(5) 0.1922(6) 0.5454(4) 0.0401(19) Uani 1 1 d .
H27 H 0.3731 0.1945 0.5228 0.048 Uiso 1 1 calc R
C28 C 0.4613(6) 0.0972(6) 0.5613(4) 0.046(2) Uani 1 1 d .
H28 H 0.4341 0.0347 0.5497 0.055 Uiso 1 1 calc R
C29 C 0.5363(6) 0.0941(6) 0.5934(4) 0.048(2) Uani 1 1 d .
H29 H 0.5610 0.0295 0.6039 0.057 Uiso 1 1 calc R

loop_
_atom_site_aniso_label
_atom_site_aniso_U_11
_atom_site_aniso_U_22
_atom_site_aniso_U_33
_atom_site_aniso_U_23
_atom_site_aniso_U_13
_atom_site_aniso_U_12
Re1 0.01288(15) 0.01387(15) 0.01021(13) 0.00087(9) 0.00123(10) -0.00081(10)
Re2 0.01358(15) 0.01816(15) 0.00926(13) -0.00105(9) 0.00034(10) -0.00032(10)
Se2 0.0158(3) 0.0137(3) 0.0105(3) -0.0008(2) 0.0025(2) -0.0005(2)
Se1 0.0164(3) 0.0140(3) 0.0121(3) 0.0005(2) 0.0021(2) 0.0013(2)
O1 0.025(3) 0.024(3) 0.028(2) 0.004(2) 0.006(2) 0.003(2)
O2 0.024(3) 0.032(3) 0.048(3) -0.007(2) 0.004(2) -0.008(2)
C6 0.017(2) 0.019(2) 0.0217(19) -0.0030(15) 0.0050(16) 0.0064(16)
C3 0.017(2) 0.019(2) 0.0217(19) -0.0030(15) 0.0050(16) 0.0064(16)
C2 0.014(3) 0.020(3) 0.023(3) -0.002(3) 0.004(3) 0.007(3)
C15 0.028(4) 0.014(3) 0.019(3) 0.001(3) 0.005(3) 0.001(3)
N27 0.020(3) 0.019(3) 0.014(2) -0.003(2) -0.003(2) 0.005(2)
O3 0.031(3) 0.038(3) 0.015(2) 0.006(2) 0.003(2) 0.005(2)
C40 0.024(4) 0.013(3) 0.019(3) 0.002(3) 0.003(3) -0.005(3)
C16 0.012(3) 0.021(3) 0.009(3) -0.004(2) 0.000(2) 0.000(3)
O6 0.046(3) 0.029(3) 0.012(2) 0.0026(19) 0.000(2) 0.008(2)
C11 0.042(4) 0.012(3) 0.016(3) -0.004(3) 0.002(3) -0.001(3)
C14 0.032(4) 0.013(3) 0.016(3) 0.002(3) 0.005(3) 0.005(3)
C37 0.030(4) 0.007(3) 0.018(3) 0.003(2) -0.002(3) -0.005(3)
C35 0.023(4) 0.006(3) 0.025(3) 0.004(3) 0.003(3) -0.001(3)
C12 0.041(4) 0.014(3) 0.016(3) -0.004(3) 0.008(3) -0.002(3)
C13 0.011(3) 0.015(3) 0.013(3) 0.003(2) -0.002(2) 0.000(2)
C34 0.027(4) 0.014(3) 0.021(3) 0.002(3) 0.008(3) 0.000(3)
C36 0.029(4) 0.008(3) 0.025(3) 0.002(3) -0.001(3) 0.001(3)
C39 0.021(4) 0.018(3) 0.021(3) 0.001(3) 0.004(3) -0.005(3)
C42 0.038(4) 0.032(4) 0.018(3) 0.000(3) -0.004(3) -0.011(3)
C1 0.017(2) 0.019(2) 0.0217(19) -0.0030(15) 0.0050(16) 0.0064(16)
C33 0.028(4) 0.022(3) 0.025(3) -0.001(3) 0.015(3) 0.003(3)
C41 0.033(4) 0.018(3) 0.019(3) 0.002(3) 0.002(3) -0.008(3)
C17 0.022(4) 0.020(3) 0.024(3) 0.009(3) 0.004(3) 0.001(3)
N1 0.010(3) 0.013(3) 0.021(3) -0.003(2) 0.003(2) 0.002(2)
O4 0.024(3) 0.057(4) 0.033(3) 0.003(3) -0.001(2) 0.015(3)
C24 0.021(3) 0.017(3) 0.013(3) -0.004(2) 0.010(3) -0.003(3)
O5 0.030(3) 0.047(3) 0.034(3) -0.006(2) -0.004(2) -0.020(3)
C4 0.038(5) 0.031(4) 0.012(3) 0.001(3) -0.007(3) -0.007(4)
C44 0.025(4) 0.031(4) 0.027(3) 0.000(3) 0.005(3) -0.008(3)
C25 0.041(4) 0.021(4) 0.012(3) -0.005(3) 0.011(3) 0.001(3)
C31 0.033(4) 0.028(4) 0.017(3) 0.004(3) 0.001(3) 0.004(3)
C38 0.031(4) 0.014(3) 0.019(3) 0.003(3) 0.004(3) -0.006(3)
C5 0.024(4) 0.031(4) 0.014(3) -0.004(3) 0.003(3) 0.006(3)
C10 0.032(4) 0.019(3) 0.016(3) 0.003(3) 0.010(3) 0.007(3)
C18 0.021(4) 0.021(3) 0.022(3) 0.007(3) 0.004(3) -0.004(3)
C45 0.021(4) 0.025(4) 0.028(3) -0.003(3) 0.004(3) -0.008(3)
C48 0.027(4) 0.027(4) 0.022(3) 0.001(3) -0.001(3) 0.002(3)
C7 0.030(4) 0.011(3) 0.014(3) -0.004(2) 0.003(3) 0.001(3)
C46 0.036(4) 0.028(4) 0.021(3) 0.006(3) 0.012(3) -0.009(3)
C47 0.037(4) 0.022(3) 0.016(3) 0.002(3) 0.000(3) -0.004(3)
C19 0.031(4) 0.022(4) 0.023(3) 0.001(3) 0.004(3) -0.001(3)
C26 0.039(5) 0.031(4) 0.028(4) -0.012(3) 0.006(3) -0.010(4)
C23 0.042(5) 0.016(3) 0.031(4) 0.002(3) -0.011(3) -0.002(3)
C22 0.041(5) 0.023(4) 0.055(5) 0.003(4) -0.029(4) 0.000(4)
C30 0.054(5) 0.037(4) 0.021(3) -0.006(3) -0.006(3) 0.005(4)
C43 0.019(4) 0.035(4) 0.032(4) 0.002(3) -0.004(3) -0.004(3)
C32 0.022(4) 0.037(4) 0.027(3) 0.001(3) 0.008(3) 0.008(3)
C21 0.025(4) 0.036(4) 0.063(5) 0.007(4) -0.006(4) 0.006(4)
C20 0.031(5) 0.034(4) 0.035(4) 0.001(3) 0.007(3) 0.006(3)
C8 0.033(4) 0.017(3) 0.016(3) -0.005(3) 0.002(3) -0.002(3)
C9 0.031(4) 0.019(3) 0.020(3) 0.002(3) 0.008(3) 0.009(3)
C27 0.042(5) 0.039(5) 0.040(4) -0.014(4) 0.004(4) -0.011(4)
C28 0.065(6) 0.030(4) 0.044(5) -0.010(4) 0.013(4) -0.018(4)
C29 0.092(8) 0.025(4) 0.026(4) 0.000(3) 0.001(4) 0.002(4)

loop_
_atom_type_symbol
_atom_type_description
_atom_type_scat_dispersion_real
_atom_type_scat_dispersion_imag
_atom_type_scat_source
C C 0.0033 0.0016 'International Tables Vol C Tables 4.2.6.8 and 6.1.1.4'
H H 0.0000 0.0000 'International Tables Vol C Tables 4.2.6.8 and 6.1.1.4'
N N 0.0061 0.0033 'International Tables Vol C Tables 4.2.6.8 and 6.1.1.4'
O O 0.0106 0.0060 'International Tables Vol C Tables 4.2.6.8 and 6.1.1.4'
Se Se -0.0929 2.2259 'International Tables Vol C Tables 4.2.6.8 and 6.1.1.4'
Re Re -1.0185 7.2310 'International Tables Vol C Tables 4.2.6.8 and 6.1.1.4'

loop_
_geom_angle_atom_site_label_1
_geom_angle_atom_site_label_2
_geom_angle_atom_site_label_3
_geom_angle
_geom_angle_site_symmetry_1
_geom_angle_site_symmetry_3
Se1 Re1 Se2 81.605(19) . .
C3 Re1 Se2 91.2(2) . .
C3 Re1 Se1 91.33(18) . .
C3 Re1 C2 90.7(3) . .
C3 Re1 N27 174.1(2) . .
C3 Re1 C1 93.8(3) . .
C2 Re1 Se2 174.00(18) . .
C2 Re1 Se1 92.65(18) . .
C2 Re1 N27 93.8(2) . .
C2 Re1 C1 87.6(3) . .
N27 Re1 Se2 83.98(13) . .
N27 Re1 Se1 84.69(13) . .
C1 Re1 Se2 97.93(19) . .
C1 Re1 Se1 174.84(18) . .
C1 Re1 N27 90.1(2) . .
Se1 Re2 Se2 81.855(19) . .
C6 Re2 Se2 92.84(19) . .
C6 Re2 Se1 95.4(2) . .
C6 Re2 N1 179.3(2) . .
C6 Re2 C4 90.4(3) . .
C6 Re2 C5 90.5(3) . .
N1 Re2 Se2 87.19(12) . .
N1 Re2 Se1 83.86(13) . .
C4 Re2 Se2 175.31(19) . .
C4 Re2 Se1 94.4(2) . .
C4 Re2 N1 89.6(2) . .
C5 Re2 Se2 92.0(2) . .
C5 Re2 Se1 171.64(19) . .
C5 Re2 N1 90.2(2) . .
C5 Re2 C4 91.4(3) . .
Re2 Se2 Re1 97.936(19) . .
C24 Se2 Re1 103.34(17) . .
C24 Se2 Re2 108.17(18) . .
Re2 Se1 Re1 98.28(2) . .
C17 Se1 Re1 107.23(19) . .
C17 Se1 Re2 108.53(19) . .
O6 C6 Re2 178.4(6) . .
O3 C3 Re1 178.9(6) . .
O2 C2 Re1 177.6(6) . .
N27 C15 C14 123.6(6) . .
C15 N27 Re1 124.3(4) . .
C15 N27 C11 115.6(5) . .
C11 N27 Re1 120.1(4) . .
C39 C40 C35 119.9(5) . .
C39 C40 C41 118.2(6) . .
C41 C40 C35 121.9(6) . .
C8 C16 C13 122.9(5) 3_667 .
C9 C16 C13 121.9(5) 3_667 .
C9 C16 C8 115.2(5) 3_667 3_667
C12 C11 N27 123.9(6) . .
C15 C14 C13 120.7(6) . .
C38 C37 C36 119.3(5) . .
C48 C37 C36 122.7(6) . .
C48 C37 C38 118.0(6) . .
C34 C35 C40 121.1(6) . .
C34 C35 C36 119.5(6) . .
C36 C35 C40 119.3(6) . .
C11 C12 C13 120.5(6) . .
C14 C13 C16 123.0(5) . .
C14 C13 C12 115.6(5) . .
C12 C13 C16 121.4(5) . .
C33 C34 C35 121.3(6) . .
C35 C36 C37 121.3(6) . .
C35 C36 C31 117.7(6) . .
C31 C36 C37 121.0(6) . .
C40 C39 C44 118.9(6) . .
C40 C39 C38 120.1(6) . .
C44 C39 C38 120.9(6) . .
C41 C42 C43 120.3(6) . .
O1 C1 Re1 174.6(6) . .
C34 C33 C32 119.7(6) . .
C42 C41 C40 122.0(6) . .
C18 C17 Se1 110.2(4) . .
C10 N1 Re2 122.8(4) . .
C10 N1 C7 115.7(5) . .
C7 N1 Re2 120.3(4) . .
C25 C24 Se2 113.4(4) . .
O4 C4 Re2 178.2(7) . .
C43 C44 C39 121.2(6) . .
C26 C25 C24 121.6(6) . .
C30 C25 C24 120.1(6) . .
C30 C25 C26 118.3(6) . .
C32 C31 C36 122.2(6) . .
C37 C38 C39 120.0(6) . .
C45 C38 C37 118.4(6) . .
C45 C38 C39 121.6(6) . .
O5 C5 Re2 177.3(6) . .
N1 C10 C9 123.2(6) . .
C19 C18 C17 121.1(6) . .
C19 C18 C23 117.4(6) . .
C23 C18 C17 121.4(6) . .
C46 C45 C38 121.8(7) . .
C47 C48 C37 122.3(7) . .
C8 C7 N1 123.8(6) . .
C47 C46 C45 119.5(6) . .
C48 C47 C46 119.9(6) . .
C20 C19 C18 121.5(6) . .
C27 C26 C25 121.5(7) . .
C22 C23 C18 121.5(7) . .
C23 C22 C21 119.5(7) . .
C25 C30 C29 120.7(8) . .
C44 C43 C42 119.3(7) . .
C31 C32 C33 119.5(7) . .
C20 C21 C22 120.9(7) . .
C19 C20 C21 119.1(7) . .
C7 C8 C16 121.0(6) . 3_667
C16 C9 C10 121.0(6) 3_667 .
C26 C27 C28 119.3(8) . .
C29 C28 C27 120.3(7) . .
C28 C29 C30 119.9(8) . .

loop_
_geom_bond_atom_site_label_1
_geom_bond_atom_site_label_2
_geom_bond_distance
_geom_bond_site_symmetry_2
Re1 Se2 2.6374(6) .
Re1 Se1 2.6349(6) .
Re1 C3 1.907(6) .
Re1 C2 1.912(7) .
Re1 N27 2.207(5) .
Re1 C1 1.937(6) .
Re2 Se2 2.6351(7) .
Re2 Se1 2.6240(6) .
Re2 C6 1.900(6) .
Re2 N1 2.224(5) .
Re2 C4 1.926(8) .
Re2 C5 1.921(7) .
Se2 C24 2.000(5) .
Se1 C17 2.003(6) .
O1 C1 1.140(7) .
O2 C2 1.154(8) .
C6 O6 1.170(7) .
C3 O3 1.176(7) .
C15 N27 1.340(8) .
C15 C14 1.376(8) .
N27 C11 1.366(8) .
C40 C35 1.470(9) .
C40 C39 1.410(9) .
C40 C41 1.415(8) .
C16 C13 1.490(8) .
C16 C8 1.406(9) 3_667
C16 C9 1.385(8) 3_667
C11 C12 1.358(8) .
C14 C13 1.395(8) .
C37 C36 1.456(9) .
C37 C38 1.417(9) .
C37 C48 1.407(8) .
C35 C34 1.406(9) .
C35 C36 1.411(8) .
C12 C13 1.400(8) .
C34 C33 1.381(9) .
C36 C31 1.412(9) .
C39 C44 1.414(9) .
C39 C38 1.470(8) .
C42 C41 1.352(10) .
C42 C43 1.405(10) .
C33 C32 1.395(9) .
C17 C18 1.496(9) .
N1 C10 1.342(8) .
N1 C7 1.365(7) .
O4 C4 1.148(9) .
C24 C25 1.492(9) .
O5 C5 1.154(8) .
C44 C43 1.380(9) .
C25 C26 1.400(10) .
C25 C30 1.387(10) .
C31 C32 1.381(9) .
C38 C45 1.406(9) .
C10 C9 1.391(8) .
C18 C19 1.404(9) .
C18 C23 1.408(9) .
C45 C46 1.384(9) .
C48 C47 1.371(9) .
C7 C8 1.355(8) .
C46 C47 1.380(10) .
C19 C20 1.377(10) .
C26 C27 1.368(10) .
C23 C22 1.360(10) .
C22 C21 1.393(11) .
C30 C29 1.393(11) .
C21 C20 1.381(10) .
C8 C16 1.406(9) 3_667
C9 C16 1.385(8) 3_667
C27 C28 1.400(12) .
C28 C29 1.371(12) .
